data_1518808
loop_
_publ_author_name
'Miguel Baya'
'Ursula Belio'
'Juan Fornies'
'Antonio Martin'
'Mariano Peralvarez'
'Violeta Sicilia'

_publ_section_title
;
 Neutral benzoquinolate cyclometalated platinum(II) complexes as
 precursors in the preparation of luminescent Pt-Ag complexes
;
_journal_name_full 'Inorganica Chimica Acta'
_journal_page_first 136
_journal_page_last 149
_journal_volume 424
_journal_year 2015
_chemical_formula_sum 'C24 H17 F5 N2 Pt'
_chemical_formula_weight 623.49
_space_group_IT_number 43
_symmetry_cell_setting orthorhombic
_symmetry_space_group_name_Hall 'F 2 -2d'
_symmetry_space_group_name_H-M 'F d d 2'
_atom_sites_solution_hydrogens geom
_atom_sites_solution_primary direct
_atom_sites_solution_secondary difmap
_cell_angle_alpha 90.00
_cell_angle_beta 90.00
_cell_angle_gamma 90.00
_cell_formula_units_Z 16
_cell_length_a 33.1904(17)
_cell_length_b 37.5532(16)
_cell_length_c 6.7182(2)
_cell_measurement_reflns_used 8289
_cell_measurement_temperature 100(2)
_cell_measurement_theta_max 28.6100
_cell_measurement_theta_min 4.4560
_cell_volume 8373.6(6)
_computing_cell_refinement
;
CrysAlisPro, Agilent Technologies,
Version 1.171.36.28 (release 01-02-2013 CrysAlis171 .NET)
(compiled Feb  1 2013,16:14:44)
;
_computing_data_collection
;
CrysAlisPro, Agilent Technologies,
Version 1.171.36.28 (release 01-02-2013 CrysAlis171 .NET)
(compiled Feb  1 2013,16:14:44)
;
_computing_data_reduction
;
CrysAlisPro, Agilent Technologies,
Version 1.171.36.28 (release 01-02-2013 CrysAlis171 .NET)
(compiled Feb  1 2013,16:14:44)
;
_computing_structure_refinement 'SHELXL-97 (Sheldrick, 1997)'
_computing_structure_solution 'SHELXS-97 (Sheldrick, 1990)'
_diffrn_ambient_temperature 100(2)
_diffrn_detector_area_resol_mean 16.0655
_diffrn_measured_fraction_theta_full 0.993
_diffrn_measured_fraction_theta_max 0.923
_diffrn_measurement_details
;
  1 omega  -11.00   80.00   1.0000   45.0000
omega____ theta____ kappa____ phi______ frames
    -       21.9928   77.0000 -120.0000 91

  2 omega   -2.00   49.00   1.0000   45.0000
omega____ theta____ kappa____ phi______ frames
    -       21.9928   57.0000    0.0000 51

  3 omega   32.00  104.00   1.0000   45.0000
omega____ theta____ kappa____ phi______ frames
    -       21.9928 -179.0000   90.0000 72

  4 omega  -24.00    4.00   1.0000   60.0000
omega____ theta____ kappa____ phi______ frames
    -      -19.9615  -99.0000   30.0000 28

  5 omega  -20.00    6.00   1.0000   45.0000
omega____ theta____ kappa____ phi______ frames
    -      -19.9615  -37.0000   90.0000 26

  6 omega -102.00  -32.00   1.0000   45.0000
omega____ theta____ kappa____ phi______ frames
    -      -19.9615  179.0000   90.0000 70

;
_diffrn_measurement_device_type 'Xcalibur, Sapphire3'
_diffrn_measurement_method '\w scans'
_diffrn_orient_matrix_UB_11 -0.0038581000
_diffrn_orient_matrix_UB_12 0.0175208000
_diffrn_orient_matrix_UB_13 0.0564289000
_diffrn_orient_matrix_UB_21 -0.0183867000
_diffrn_orient_matrix_UB_22 -0.0048830000
_diffrn_orient_matrix_UB_23 -0.0021765000
_diffrn_orient_matrix_UB_31 0.0019890000
_diffrn_orient_matrix_UB_32 -0.0112065000
_diffrn_orient_matrix_UB_33 0.0892190000
_diffrn_radiation_monochromator graphite
_diffrn_radiation_source 'Enhance (Mo) X-ray Source'
_diffrn_radiation_wavelength 0.71073
_diffrn_reflns_av_R_equivalents 0.0264
_diffrn_reflns_av_sigmaI/netI 0.0311
_diffrn_reflns_limit_h_max 43
_diffrn_reflns_limit_h_min -44
_diffrn_reflns_limit_k_max 37
_diffrn_reflns_limit_k_min -46
_diffrn_reflns_limit_l_max 9
_diffrn_reflns_limit_l_min -8
_diffrn_reflns_number 12705
_diffrn_reflns_theta_full 25.00
_diffrn_reflns_theta_max 28.72
_diffrn_reflns_theta_min 4.28
_exptl_absorpt_coefficient_mu 6.761
_exptl_absorpt_correction_T_max 0.8766
_exptl_absorpt_correction_T_min 0.1470
_exptl_absorpt_correction_type multi-scan
_exptl_absorpt_process_details
;
CrysAlisPro, Agilent Technologies,
Version 1.171.36.28 (release 01-02-2013 CrysAlis171 .NET)
(compiled Feb  1 2013,16:14:44)
Empirical absorption correction using spherical harmonics,
 implemented in SCALE3 ABSPACK scaling algorithm.
;
_exptl_crystal_colour 'pale yellow'
_exptl_crystal_density_diffrn 1.978
_exptl_crystal_density_method 'not measured'
_exptl_crystal_description prismatic
_exptl_crystal_F_000 4768
_exptl_crystal_size_max 0.46
_exptl_crystal_size_mid 0.03
_exptl_crystal_size_min 0.02
_refine_diff_density_max 1.008
_refine_diff_density_min -0.454
_refine_diff_density_rms 0.094
_refine_ls_abs_structure_details 'Flack H D (1983), Acta Cryst. A39, 876-881'
_refine_ls_abs_structure_Flack -0.009(6)
_refine_ls_extinction_method none
_refine_ls_goodness_of_fit_ref 1.015
_refine_ls_hydrogen_treatment constr
_refine_ls_matrix_type full
_refine_ls_number_parameters 292
_refine_ls_number_reflns 4665
_refine_ls_number_restraints 1
_refine_ls_restrained_S_all 1.015
_refine_ls_R_factor_all 0.0207
_refine_ls_R_factor_gt 0.0188
_refine_ls_shift/su_max 0.007
_refine_ls_shift/su_mean 0.000
_refine_ls_structure_factor_coef Fsqd
_refine_ls_weighting_details 'calc w=1/[\s^2^(Fo^2^)+(0.0200P)^2^+0.0000P] where P=(Fo^2^+2Fc^2^)/3'
_refine_ls_weighting_scheme calc
_refine_ls_wR_factor_gt 0.0392
_refine_ls_wR_factor_ref 0.0400
_reflns_number_gt 4448
_reflns_number_total 4665
_reflns_threshold_expression >2sigma(I)
_cod_data_source_file ICA-2015-424-136-149-1.cif
_cod_data_source_block 1
_cod_database_code 1518808

loop_
_symmetry_equiv_pos_as_xyz
'x, y, z'
'-x, -y, z'
'x+1/4, -y+1/4, z+1/4'
'-x+1/4, y+1/4, z+1/4'
'x, y+1/2, z+1/2'
'-x, -y+1/2, z+1/2'
'x+1/4, -y+3/4, z+3/4'
'-x+1/4, y+3/4, z+3/4'
'x+1/2, y, z+1/2'
'-x+1/2, -y, z+1/2'
'x+3/4, -y+1/4, z+3/4'
'-x+3/4, y+1/4, z+3/4'
'x+1/2, y+1/2, z'
'-x+1/2, -y+1/2, z'
'x+3/4, -y+3/4, z+1/4'
'-x+3/4, y+3/4, z+1/4'

loop_
_atom_site_label
_atom_site_type_symbol
_atom_site_fract_x
_atom_site_fract_y
_atom_site_fract_z
_atom_site_U_iso_or_equiv
_atom_site_adp_type
_atom_site_occupancy
_atom_site_symmetry_multiplicity
_atom_site_calc_flag
_atom_site_refinement_flags
Pt Pt 0.056576(4) 0.814570(3) 0.70335(5) 0.01329(4) Uani 1 1 d .
F1 F 0.03764(7) 0.87570(6) 0.3835(3) 0.0234(5) Uani 1 1 d .
F2 F 0.04316(8) 0.94651(6) 0.4008(3) 0.0319(6) Uani 1 1 d .
F3 F 0.07374(8) 0.97905(6) 0.7300(5) 0.0379(6) Uani 1 1 d .
F4 F 0.09707(9) 0.93893(6) 1.0491(4) 0.0355(6) Uani 1 1 d .
F5 F 0.09174(8) 0.86807(6) 1.0372(3) 0.0264(5) Uani 1 1 d .
N1 N 0.04335(9) 0.76031(7) 0.6960(6) 0.0155(6) Uani 1 1 d .
N2 N 0.14909(10) 0.80772(9) 0.7804(5) 0.0232(7) Uani 1 1 d .
C1 C 0.06327(10) 0.86799(9) 0.7105(9) 0.0185(7) Uani 1 1 d .
C2 C 0.05222(12) 0.88990(10) 0.5536(5) 0.0191(8) Uani 1 1 d .
C3 C 0.05494(12) 0.92682(11) 0.5596(6) 0.0210(8) Uani 1 1 d .
C4 C 0.06976(11) 0.94325(10) 0.7256(8) 0.0244(9) Uani 1 1 d .
C5 C 0.08192(13) 0.92281(11) 0.8840(6) 0.0239(9) Uani 1 1 d .
C6 C 0.07890(12) 0.88620(11) 0.8740(5) 0.0201(8) Uani 1 1 d .
C7 C 0.06892(11) 0.73287(9) 0.6947(8) 0.0175(7) Uani 1 1 d .
H7 H 0.0970 0.7376 0.6937 0.021 Uiso 1 1 calc R
C8 C 0.05604(12) 0.69767(9) 0.6947(8) 0.0205(7) Uani 1 1 d .
H8 H 0.0752 0.6789 0.6972 0.025 Uiso 1 1 calc R
C9 C 0.01529(12) 0.69016(10) 0.6911(7) 0.0203(8) Uani 1 1 d .
H9 H 0.0061 0.6662 0.6864 0.024 Uiso 1 1 calc R
C10 C -0.01231(10) 0.71829(9) 0.6945(5) 0.0179(7) Uani 1 1 d .
C11 C -0.05509(11) 0.71379(10) 0.6962(7) 0.0212(7) Uani 1 1 d .
H11 H -0.0662 0.6905 0.6981 0.025 Uiso 1 1 calc R
C12 C -0.08017(10) 0.74248(10) 0.6951(6) 0.0221(8) Uani 1 1 d .
H12 H -0.1085 0.7387 0.6972 0.027 Uiso 1 1 calc R
C13 C -0.06518(10) 0.77806(10) 0.6910(8) 0.0181(8) Uani 1 1 d .
C14 C -0.08998(11) 0.80865(10) 0.6853(7) 0.0229(8) Uani 1 1 d .
H14 H -0.1185 0.8062 0.6816 0.027 Uiso 1 1 calc R
C15 C -0.07302(11) 0.84177(11) 0.6849(7) 0.0247(9) Uani 1 1 d .
H15 H -0.0901 0.8621 0.6820 0.030 Uiso 1 1 calc R
C16 C -0.03074(11) 0.84677(9) 0.6886(6) 0.0186(7) Uani 1 1 d .
H16 H -0.0201 0.8702 0.6898 0.022 Uiso 1 1 calc R
C17 C -0.00452(10) 0.81769(9) 0.6905(8) 0.0140(7) Uani 1 1 d .
C18 C -0.02295(10) 0.78354(9) 0.6935(6) 0.0156(7) Uani 1 1 d .
C19 C 0.00296(10) 0.75322(10) 0.6968(8) 0.0157(6) Uani 1 1 d .
C20 C 0.11544(12) 0.80930(10) 0.7406(6) 0.0200(10) Uani 1 1 d .
C21 C 0.19000(13) 0.80939(13) 0.8611(8) 0.0352(11) Uani 1 1 d .
C22 C 0.19473(16) 0.77830(17) 0.9982(13) 0.073(3) Uani 1 1 d .
H22A H 0.1806 0.7831 1.1233 0.110 Uiso 1 1 calc R
H22B H 0.2234 0.7744 1.0254 0.110 Uiso 1 1 calc R
H22C H 0.1833 0.7570 0.9357 0.110 Uiso 1 1 calc R
C23 C 0.21933(16) 0.80353(15) 0.6838(12) 0.0614(16) Uani 1 1 d .
H23A H 0.2125 0.8200 0.5758 0.092 Uiso 1 1 calc R
H23B H 0.2169 0.7790 0.6360 0.092 Uiso 1 1 calc R
H23C H 0.2470 0.8079 0.7277 0.092 Uiso 1 1 calc R
C24 C 0.19647(15) 0.84592(13) 0.9398(14) 0.0514(14) Uani 1 1 d .
H24A H 0.1793 0.8497 1.0567 0.077 Uiso 1 1 calc R
H24B H 0.1896 0.8634 0.8370 0.077 Uiso 1 1 calc R
H24C H 0.2248 0.8488 0.9778 0.077 Uiso 1 1 calc R

loop_
_atom_site_aniso_label
_atom_site_aniso_U_11
_atom_site_aniso_U_22
_atom_site_aniso_U_33
_atom_site_aniso_U_23
_atom_site_aniso_U_13
_atom_site_aniso_U_12
Pt 0.01356(6) 0.01179(6) 0.01451(5) -0.00008(6) -0.00043(6) -0.00124(5)
F1 0.0271(13) 0.0221(13) 0.0210(10) 0.0014(8) -0.0082(9) -0.0019(10)
F2 0.0316(14) 0.0185(13) 0.0456(15) 0.0126(10) 0.0016(11) 0.0016(10)
F3 0.0440(15) 0.0126(12) 0.0570(17) -0.0026(13) 0.0111(15) -0.0078(10)
F4 0.0398(17) 0.0314(16) 0.0354(12) -0.0169(10) 0.0022(12) -0.0136(12)
F5 0.0329(14) 0.0257(14) 0.0206(10) 0.0016(9) -0.0046(10) -0.0039(11)
N1 0.0224(15) 0.0146(14) 0.0097(11) 0.0002(15) 0.0001(19) -0.0020(11)
N2 0.0162(17) 0.0128(17) 0.0407(18) 0.0036(13) -0.0031(15) -0.0019(13)
C1 0.0149(17) 0.0184(18) 0.0222(15) 0.003(2) 0.001(2) -0.0006(13)
C2 0.019(2) 0.015(2) 0.0234(18) -0.0033(15) 0.0004(16) -0.0068(16)
C3 0.0114(18) 0.019(2) 0.032(2) 0.0061(17) 0.0060(16) -0.0020(16)
C4 0.0216(18) 0.0111(17) 0.040(2) -0.0095(19) 0.010(2) -0.0006(15)
C5 0.022(2) 0.020(2) 0.0300(19) -0.0099(16) 0.0077(17) -0.0083(18)
C6 0.019(2) 0.017(2) 0.0236(16) -0.0018(15) 0.0012(16) -0.0035(17)
C7 0.0209(17) 0.0171(18) 0.0145(15) 0.002(2) 0.001(2) 0.0022(13)
C8 0.0309(19) 0.0170(17) 0.0136(14) -0.001(2) 0.0042(17) 0.0040(15)
C9 0.034(2) 0.0165(19) 0.0101(14) 0.0005(16) 0.005(2) -0.0088(15)
C10 0.0266(18) 0.0183(18) 0.0087(12) 0.0004(16) -0.0026(17) -0.0070(14)
C11 0.0252(18) 0.028(2) 0.0100(13) 0.000(2) -0.0005(16) -0.0132(17)
C12 0.0147(16) 0.038(2) 0.0139(14) 0.0007(19) 0.000(2) -0.0108(16)
C13 0.0193(18) 0.027(2) 0.0085(15) -0.0017(19) -0.0004(18) -0.0042(14)
C14 0.0134(16) 0.039(2) 0.0162(17) -0.0009(18) 0.0033(18) 0.0017(15)
C15 0.0187(18) 0.032(2) 0.0233(19) -0.0017(19) 0.0018(19) 0.0101(16)
C16 0.0208(18) 0.0175(18) 0.0177(15) -0.0009(17) 0.0012(18) -0.0002(14)
C17 0.0171(15) 0.0163(17) 0.0086(15) 0.0009(15) 0.002(2) -0.0012(14)
C18 0.0193(17) 0.0194(18) 0.0080(12) -0.0024(16) -0.0002(17) -0.0049(13)
C19 0.0169(15) 0.0207(17) 0.0095(12) -0.0017(15) -0.0029(15) -0.0062(13)
C20 0.026(2) 0.0111(19) 0.023(3) 0.0005(14) 0.0006(17) -0.0014(15)
C21 0.014(2) 0.024(3) 0.068(3) 0.003(2) -0.005(2) -0.0014(18)
C22 0.028(3) 0.065(4) 0.127(7) 0.060(5) -0.029(3) -0.013(3)
C23 0.029(3) 0.062(4) 0.093(4) -0.020(4) 0.012(4) -0.007(2)
C24 0.036(3) 0.038(3) 0.080(4) -0.006(4) -0.019(3) -0.001(2)

loop_
_atom_type_symbol
_atom_type_description
_atom_type_scat_dispersion_real
_atom_type_scat_dispersion_imag
_atom_type_scat_source
C C 0.0033 0.0016 'International Tables Vol C Tables 4.2.6.8 and 6.1.1.4'
H H 0.0000 0.0000 'International Tables Vol C Tables 4.2.6.8 and 6.1.1.4'
N N 0.0061 0.0033 'International Tables Vol C Tables 4.2.6.8 and 6.1.1.4'
F F 0.0171 0.0103 'International Tables Vol C Tables 4.2.6.8 and 6.1.1.4'
Pt Pt -1.7033 8.3905 'International Tables Vol C Tables 4.2.6.8 and 6.1.1.4'

loop_
_geom_angle_atom_site_label_1
_geom_angle_atom_site_label_2
_geom_angle_atom_site_label_3
_geom_angle
C20 Pt C1 89.30(14)
C20 Pt C17 174.6(2)
C1 Pt C17 93.06(14)
C20 Pt N1 96.49(13)
C1 Pt N1 174.17(13)
C17 Pt N1 81.11(13)
C7 N1 C19 118.3(3)
C7 N1 Pt 128.4(2)
C19 N1 Pt 113.4(2)
C20 N2 C21 170.1(4)
C2 C1 C6 114.0(3)
C2 C1 Pt 122.8(4)
C6 C1 Pt 123.2(4)
F1 C2 C1 120.2(3)
F1 C2 C3 116.2(3)
C1 C2 C3 123.6(4)
F2 C3 C4 120.0(4)
F2 C3 C2 120.2(4)
C4 C3 C2 119.8(4)
F3 C4 C3 120.2(4)
F3 C4 C5 120.7(4)
C3 C4 C5 119.1(4)
F4 C5 C4 119.5(4)
F4 C5 C6 120.7(4)
C4 C5 C6 119.8(4)
F5 C6 C5 115.9(3)
F5 C6 C1 120.4(3)
C5 C6 C1 123.7(4)
N1 C7 C8 122.6(3)
C9 C8 C7 119.7(3)
C8 C9 C10 119.1(3)
C9 C10 C19 117.9(3)
C9 C10 C11 124.1(3)
C19 C10 C11 117.9(3)
C12 C11 C10 120.9(3)
C11 C12 C13 121.9(3)
C14 C13 C18 117.3(3)
C14 C13 C12 124.0(3)
C18 C13 C12 118.8(3)
C15 C14 C13 120.0(3)
C14 C15 C16 122.0(3)
C17 C16 C15 120.9(3)
C16 C17 C18 116.0(3)
C16 C17 Pt 131.8(3)
C18 C17 Pt 112.1(2)
C13 C18 C17 123.8(3)
C13 C18 C19 118.7(3)
C17 C18 C19 117.4(3)
N1 C19 C10 122.3(3)
N1 C19 C18 115.8(3)
C10 C19 C18 121.8(3)
N2 C20 Pt 173.2(4)
N2 C21 C24 107.8(4)
N2 C21 C22 107.0(4)
C24 C21 C22 119.1(5)
N2 C21 C23 106.9(4)
C24 C21 C23 108.3(5)
C22 C21 C23 107.2(5)

loop_
_geom_bond_atom_site_label_1
_geom_bond_atom_site_label_2
_geom_bond_distance
Pt C20 1.980(4)
Pt C1 2.019(3)
Pt C17 2.033(3)
Pt N1 2.085(3)
F1 C2 1.351(4)
F2 C3 1.356(5)
F3 C4 1.351(4)
F4 C5 1.360(4)
F5 C6 1.359(4)
N1 C7 1.335(4)
N1 C19 1.367(4)
N2 C20 1.150(5)
N2 C21 1.464(5)
C1 C2 1.387(6)
C1 C6 1.394(7)
C2 C3 1.390(6)
C3 C4 1.366(6)
C4 C5 1.373(6)
C5 C6 1.380(6)
C7 C8 1.389(5)
C8 C9 1.382(5)
C9 C10 1.399(5)
C10 C19 1.406(5)
C10 C11 1.430(5)
C11 C12 1.362(5)
C12 C13 1.426(5)
C13 C14 1.414(5)
C13 C18 1.417(5)
C14 C15 1.365(5)
C15 C16 1.416(5)
C16 C17 1.396(5)
C17 C18 1.421(5)
C18 C19 1.427(5)
C21 C24 1.486(7)
C21 C22 1.495(7)
C21 C23 1.554(8)
